data_4078474
loop_
_publ_author_name
'Danopoulos, Andreas A.'
'Braunstein, Pierre'
'Wesolek, Marcel'
'Monakhov, Kirill Yu.'
'Rabu, Pierre'
'Robert, Vincent'

_publ_section_title
;
 Three-Coordinate Iron(II) N-Heterocyclic Carbene Alkyl Complexes
;
_journal_issue 11
_journal_name_full Organometallics
_journal_page_first 4102
_journal_paper_doi 10.1021/om300245z
_journal_volume 31
_journal_year 2012
_chemical_formula_moiety 'C41 H50 Fe N2'
_chemical_formula_sum 'C41 H50 Fe N2'
_chemical_formula_weight 626.68
_chemical_name_systematic
;
 ?
;
_space_group_IT_number 14
_symmetry_cell_setting monoclinic
_symmetry_space_group_name_Hall '-P 2ybc'
_symmetry_space_group_name_H-M 'P 1 21/c 1'
_atom_sites_solution_hydrogens geom
_atom_sites_solution_primary direct
_atom_sites_solution_secondary difmap
_audit_creation_method SHELXL-97
_cell_angle_alpha 90.00
_cell_angle_beta 128.676(3)
_cell_angle_gamma 90.00
_cell_formula_units_Z 4
_cell_length_a 12.9187(9)
_cell_length_b 20.3203(15)
_cell_length_c 17.6750(10)
_cell_measurement_reflns_used 3579
_cell_measurement_temperature 173(2)
_cell_measurement_theta_max 27.03
_cell_measurement_theta_min 2.31
_cell_volume 3622.3(4)
_computing_cell_refinement 'Bruker SAINT'
_computing_data_collection 'Bruker APEX2'
_computing_data_reduction 'Bruker SAINT'
_computing_molecular_graphics 'Bruker SHELXTL'
_computing_publication_material 'Bruker SHELXTL'
_computing_structure_refinement 'SHELXL-97 (Sheldrick, 2008)'
_computing_structure_solution 'SHELXS-97 (Sheldrick, 2008)'
_diffrn_ambient_temperature 173(2)
_diffrn_measured_fraction_theta_full 1.000
_diffrn_measured_fraction_theta_max 1.000
_diffrn_measurement_device_type 'Bruker APEX-II CCD'
_diffrn_measurement_method '\f and \w scans'
_diffrn_radiation_monochromator graphite
_diffrn_radiation_source 'fine-focus sealed tube'
_diffrn_radiation_type MoK\a
_diffrn_radiation_wavelength 0.71073
_diffrn_reflns_av_R_equivalents 0.0625
_diffrn_reflns_av_sigmaI/netI 0.0796
_diffrn_reflns_limit_h_max 17
_diffrn_reflns_limit_h_min -13
_diffrn_reflns_limit_k_max 27
_diffrn_reflns_limit_k_min -26
_diffrn_reflns_limit_l_max 24
_diffrn_reflns_limit_l_min -24
_diffrn_reflns_number 28600
_diffrn_reflns_theta_full 29.02
_diffrn_reflns_theta_max 29.02
_diffrn_reflns_theta_min 1.78
_exptl_absorpt_coefficient_mu 0.445
_exptl_absorpt_correction_T_max 0.9653
_exptl_absorpt_correction_T_min 0.8420
_exptl_absorpt_correction_type multi-scan
_exptl_absorpt_process_details sadabs
_exptl_crystal_colour orange
_exptl_crystal_density_diffrn 1.149
_exptl_crystal_density_method 'not measured'
_exptl_crystal_description plate
_exptl_crystal_F_000 1344
_exptl_crystal_size_max 0.40
_exptl_crystal_size_mid 0.15
_exptl_crystal_size_min 0.08
_refine_diff_density_max 0.565
_refine_diff_density_min -0.548
_refine_diff_density_rms 0.050
_refine_ls_extinction_method none
_refine_ls_goodness_of_fit_ref 0.997
_refine_ls_hydrogen_treatment constr
_refine_ls_matrix_type full
_refine_ls_number_parameters 405
_refine_ls_number_reflns 9645
_refine_ls_number_restraints 0
_refine_ls_restrained_S_all 0.997
_refine_ls_R_factor_all 0.1337
_refine_ls_R_factor_gt 0.0525
_refine_ls_shift/su_max 0.000
_refine_ls_shift/su_mean 0.000
_refine_ls_structure_factor_coef Fsqd
_refine_ls_weighting_details 'calc w=1/[\s^2^(Fo^2^)+(0.0569P)^2^+0.4246P] where P=(Fo^2^+2Fc^2^)/3'
_refine_ls_weighting_scheme calc
_refine_ls_wR_factor_gt 0.1101
_refine_ls_wR_factor_ref 0.1364
_reflns_number_gt 4890
_reflns_number_total 9645
_reflns_threshold_expression I>2\s(I)
_cod_data_source_file om300245z_si_002.cif
_cod_data_source_block complex4b
_cod_depositor_comments
;
The following automatic conversions were performed:

'_symmetry_cell_setting' value 'Monoclinic' changed to 'monoclinic'
according to /home/saulius/struct/CIF-dictionaries/cif_core.dic
dictionary named 'cif_core.dic' version 2.4.1 from 2010-06-29.

Automatic conversion script
Id: cif_fix_values 1891 2012-01-12 08:04:46Z andrius 
;
_cod_original_sg_symbol_H-M 'P 21/c'
_cod_database_code 4078474

loop_
_symmetry_equiv_pos_as_xyz
'x, y, z'
'-x, y+1/2, -z+1/2'
'-x, -y, -z'
'x, -y-1/2, z-1/2'

loop_
_atom_site_label
_atom_site_type_symbol
_atom_site_fract_x
_atom_site_fract_y
_atom_site_fract_z
_atom_site_U_iso_or_equiv
_atom_site_adp_type
_atom_site_occupancy
_atom_site_symmetry_multiplicity
_atom_site_calc_flag
_atom_site_refinement_flags
C1 C 0.61646(19) 0.35427(11) 0.30490(15) 0.0267(5) Uani 1 1 d .
C2 C 0.6566(2) 0.46400(12) 0.31663(19) 0.0387(6) Uani 1 1 d .
H2 H 0.7018 0.5044 0.3291 0.046 Uiso 1 1 calc R
C3 C 0.5320(2) 0.45647(12) 0.28401(18) 0.0377(6) Uani 1 1 d .
H3 H 0.4714 0.4906 0.2688 0.045 Uiso 1 1 calc R
C4 C 0.8432(2) 0.38823(11) 0.36966(17) 0.0305(5) Uani 1 1 d .
C5 C 0.8749(2) 0.38283(12) 0.30759(18) 0.0355(6) Uani 1 1 d .
C6 C 1.0064(2) 0.36861(13) 0.3501(2) 0.0454(7) Uani 1 1 d .
H6 H 1.0320 0.3641 0.3104 0.054 Uiso 1 1 calc R
C7 C 1.1001(2) 0.36097(14) 0.4492(2) 0.0510(8) Uani 1 1 d .
H7 H 1.1891 0.3507 0.4767 0.061 Uiso 1 1 calc R
C8 C 1.0660(2) 0.36812(13) 0.5084(2) 0.0438(7) Uani 1 1 d .
H8 H 1.1321 0.3632 0.5765 0.053 Uiso 1 1 calc R
C9 C 0.9358(2) 0.38258(12) 0.47045(18) 0.0336(6) Uani 1 1 d .
C10 C 0.7739(2) 0.39250(13) 0.19860(18) 0.0414(6) Uani 1 1 d .
H10 H 0.6960 0.4162 0.1851 0.050 Uiso 1 1 calc R
C11 C 0.7248(4) 0.32726(16) 0.1457(2) 0.0734(10) Uani 1 1 d .
H11A H 0.7986 0.3036 0.1557 0.110 Uiso 1 1 calc R
H11B H 0.6552 0.3351 0.0763 0.110 Uiso 1 1 calc R
H11C H 0.6888 0.3009 0.1709 0.110 Uiso 1 1 calc R
C12 C 0.8285(3) 0.43469(16) 0.1595(2) 0.0663(9) Uani 1 1 d .
H12A H 0.8630 0.4760 0.1959 0.099 Uiso 1 1 calc R
H12B H 0.7575 0.4443 0.0908 0.099 Uiso 1 1 calc R
H12C H 0.9001 0.4109 0.1665 0.099 Uiso 1 1 calc R
C13 C 0.9023(2) 0.39206(12) 0.53775(18) 0.0392(6) Uani 1 1 d .
H13 H 0.8058 0.4027 0.4972 0.047 Uiso 1 1 calc R
C14 C 0.9800(3) 0.45020(14) 0.6061(2) 0.0618(9) Uani 1 1 d .
H14A H 1.0751 0.4402 0.6485 0.093 Uiso 1 1 calc R
H14B H 0.9519 0.4579 0.6456 0.093 Uiso 1 1 calc R
H14C H 0.9628 0.4897 0.5680 0.093 Uiso 1 1 calc R
C15 C 0.9273(3) 0.33016(14) 0.5954(2) 0.0580(8) Uani 1 1 d .
H15A H 0.8706 0.2945 0.5508 0.087 Uiso 1 1 calc R
H15B H 0.9068 0.3388 0.6393 0.087 Uiso 1 1 calc R
H15C H 1.0206 0.3173 0.6332 0.087 Uiso 1 1 calc R
C16 C 0.3823(2) 0.36294(11) 0.24478(17) 0.0298(5) Uani 1 1 d .
C17 C 0.3661(2) 0.35322(12) 0.31505(18) 0.0337(6) Uani 1 1 d .
C18 C 0.2417(2) 0.33189(13) 0.2820(2) 0.0407(6) Uani 1 1 d .
H18 H 0.2265 0.3239 0.3273 0.049 Uiso 1 1 calc R
C19 C 0.1404(2) 0.32224(13) 0.1847(2) 0.0438(7) Uani 1 1 d .
H19 H 0.0556 0.3088 0.1636 0.053 Uiso 1 1 calc R
C20 C 0.1604(2) 0.33181(13) 0.11773(19) 0.0426(7) Uani 1 1 d .
H20 H 0.0897 0.3240 0.0511 0.051 Uiso 1 1 calc R
C21 C 0.2828(2) 0.35274(12) 0.14597(17) 0.0348(6) Uani 1 1 d .
C22 C 0.4768(3) 0.36403(14) 0.42263(18) 0.0429(7) Uani 1 1 d .
H22 H 0.5512 0.3864 0.4295 0.052 Uiso 1 1 calc R
C23 C 0.4357(4) 0.4081(2) 0.4684(3) 0.0929(13) Uani 1 1 d .
H23A H 0.3972 0.4487 0.4306 0.139 Uiso 1 1 calc R
H23B H 0.5134 0.4188 0.5348 0.139 Uiso 1 1 calc R
H23C H 0.3697 0.3854 0.4694 0.139 Uiso 1 1 calc R
C24 C 0.5289(4) 0.29941(18) 0.4756(2) 0.0998(15) Uani 1 1 d .
H24A H 0.4578 0.2759 0.4695 0.150 Uiso 1 1 calc R
H24B H 0.6022 0.3076 0.5442 0.150 Uiso 1 1 calc R
H24C H 0.5606 0.2728 0.4476 0.150 Uiso 1 1 calc R
C25 C 0.3022(3) 0.36469(14) 0.07087(19) 0.0459(7) Uani 1 1 d .
H25 H 0.3990 0.3708 0.1051 0.055 Uiso 1 1 calc R
C26 C 0.2300(4) 0.42451(18) 0.0114(3) 0.0857(12) Uani 1 1 d .
H26A H 0.1354 0.4201 -0.0201 0.129 Uiso 1 1 calc R
H26B H 0.2415 0.4293 -0.0382 0.129 Uiso 1 1 calc R
H26C H 0.2656 0.4634 0.0533 0.129 Uiso 1 1 calc R
C27 C 0.2530(6) 0.3070(2) 0.0017(3) 0.140(2) Uani 1 1 d .
H27A H 0.1558 0.3068 -0.0428 0.210 Uiso 1 1 calc R
H27B H 0.2858 0.2659 0.0386 0.210 Uiso 1 1 calc R
H27C H 0.2855 0.3113 -0.0355 0.210 Uiso 1 1 calc R
C28 C 0.8256(2) 0.20961(13) 0.3883(2) 0.0507(8) Uani 1 1 d .
H28A H 0.8860 0.2406 0.3898 0.061 Uiso 1 1 calc R
H28B H 0.8584 0.2040 0.4557 0.061 Uiso 1 1 calc R
C29 C 0.8312(2) 0.14542(12) 0.3520(2) 0.0392(6) Uani 1 1 d .
C30 C 0.8557(2) 0.08618(14) 0.4004(2) 0.0475(7) Uani 1 1 d .
H30 H 0.8723 0.0865 0.4609 0.057 Uiso 1 1 calc R
C31 C 0.8564(3) 0.02636(14) 0.3618(3) 0.0559(8) Uani 1 1 d .
H31 H 0.8745 -0.0132 0.3968 0.067 Uiso 1 1 calc R
C32 C 0.8315(3) 0.02383(16) 0.2752(3) 0.0640(9) Uani 1 1 d .
H32 H 0.8312 -0.0172 0.2492 0.077 Uiso 1 1 calc R
C33 C 0.8068(3) 0.08113(18) 0.2256(3) 0.0712(10) Uani 1 1 d .
H33 H 0.7891 0.0800 0.1647 0.085 Uiso 1 1 calc R
C34 C 0.8076(3) 0.14032(15) 0.2639(2) 0.0578(8) Uani 1 1 d .
H34 H 0.7913 0.1794 0.2285 0.069 Uiso 1 1 calc R
C35 C 0.4808(3) 0.18758(14) 0.2180(2) 0.0590(9) Uani 1 1 d .
H35A H 0.4018 0.2130 0.1661 0.071 Uiso 1 1 calc R
H35B H 0.5026 0.1560 0.1871 0.071 Uiso 1 1 calc R
C36 C 0.4516(2) 0.15156(13) 0.27503(19) 0.0425(7) Uani 1 1 d .
C37 C 0.5316(3) 0.10026(13) 0.3366(2) 0.0479(7) Uani 1 1 d .
H37 H 0.6069 0.0882 0.3419 0.057 Uiso 1 1 calc R
C38 C 0.5049(3) 0.06654(17) 0.3902(2) 0.0624(9) Uani 1 1 d .
H38 H 0.5607 0.0312 0.4305 0.075 Uiso 1 1 calc R
C39 C 0.3990(4) 0.0834(2) 0.3859(3) 0.0861(13) Uani 1 1 d .
H39 H 0.3816 0.0606 0.4238 0.103 Uiso 1 1 calc R
C40 C 0.3184(4) 0.1339(3) 0.3261(3) 0.0902(15) Uani 1 1 d .
H40 H 0.2436 0.1456 0.3217 0.108 Uiso 1 1 calc R
C41 C 0.3447(3) 0.16783(18) 0.2722(3) 0.0679(10) Uani 1 1 d .
H41 H 0.2883 0.2032 0.2322 0.081 Uiso 1 1 calc R
N1 N 0.70667(17) 0.40152(9) 0.32857(13) 0.0298(4) Uani 1 1 d .
N2 N 0.50815(17) 0.38984(9) 0.27668(13) 0.0288(4) Uani 1 1 d .
Fe1 Fe 0.63840(3) 0.250641(18) 0.30659(3) 0.03630(11) Uani 1 1 d .

loop_
_atom_site_aniso_label
_atom_site_aniso_U_11
_atom_site_aniso_U_22
_atom_site_aniso_U_33
_atom_site_aniso_U_23
_atom_site_aniso_U_13
_atom_site_aniso_U_12
C1 0.0176(10) 0.0327(13) 0.0262(12) 0.0008(10) 0.0120(9) -0.0011(9)
C2 0.0318(13) 0.0259(13) 0.0590(17) 0.0030(12) 0.0287(13) 0.0008(10)
C3 0.0334(13) 0.0278(13) 0.0526(16) 0.0047(12) 0.0272(12) 0.0049(10)
C4 0.0205(10) 0.0242(12) 0.0417(14) -0.0005(11) 0.0170(11) -0.0025(9)
C5 0.0291(12) 0.0302(13) 0.0440(15) -0.0019(11) 0.0212(12) -0.0014(10)
C6 0.0382(14) 0.0490(17) 0.0603(19) 0.0025(14) 0.0363(15) 0.0040(12)
C7 0.0248(12) 0.0595(19) 0.064(2) 0.0085(15) 0.0255(14) 0.0063(12)
C8 0.0278(13) 0.0478(17) 0.0427(16) 0.0051(12) 0.0157(12) -0.0001(11)
C9 0.0286(12) 0.0299(13) 0.0405(14) 0.0006(11) 0.0207(11) -0.0035(10)
C10 0.0355(13) 0.0458(16) 0.0404(15) 0.0000(13) 0.0225(12) 0.0002(12)
C11 0.093(3) 0.054(2) 0.0501(19) -0.0076(16) 0.0333(19) -0.0178(18)
C12 0.070(2) 0.066(2) 0.0538(19) 0.0096(17) 0.0338(17) -0.0092(17)
C13 0.0378(13) 0.0347(15) 0.0438(15) -0.0028(12) 0.0249(12) -0.0060(11)
C14 0.083(2) 0.0451(18) 0.069(2) -0.0169(16) 0.0534(19) -0.0217(16)
C15 0.079(2) 0.0439(18) 0.065(2) -0.0003(15) 0.0520(18) -0.0075(15)
C16 0.0196(10) 0.0287(13) 0.0388(14) 0.0046(10) 0.0172(10) 0.0025(9)
C17 0.0277(12) 0.0343(14) 0.0401(14) 0.0050(11) 0.0217(11) 0.0030(10)
C18 0.0339(13) 0.0438(16) 0.0533(17) 0.0067(13) 0.0317(13) -0.0003(11)
C19 0.0229(12) 0.0419(16) 0.0634(19) 0.0041(13) 0.0254(13) -0.0007(11)
C20 0.0232(12) 0.0442(16) 0.0423(16) -0.0005(12) 0.0116(12) 0.0023(11)
C21 0.0260(12) 0.0384(14) 0.0374(14) 0.0027(11) 0.0185(11) 0.0043(10)
C22 0.0380(14) 0.0519(17) 0.0374(15) 0.0020(13) 0.0228(12) -0.0037(12)
C23 0.072(2) 0.120(3) 0.069(2) -0.035(2) 0.035(2) 0.006(2)
C24 0.115(3) 0.067(3) 0.0390(19) 0.0119(17) 0.010(2) 0.007(2)
C25 0.0374(14) 0.0594(19) 0.0389(15) 0.0027(13) 0.0229(13) 0.0063(13)
C26 0.117(3) 0.073(3) 0.118(3) 0.043(2) 0.098(3) 0.028(2)
C27 0.310(7) 0.065(3) 0.113(4) 0.009(3) 0.166(5) 0.017(4)
C28 0.0294(13) 0.0397(16) 0.0586(18) -0.0050(14) 0.0155(13) 0.0039(11)
C29 0.0237(11) 0.0330(14) 0.0495(16) 0.0025(12) 0.0173(12) 0.0038(10)
C30 0.0357(14) 0.0468(18) 0.0559(18) 0.0088(14) 0.0266(14) 0.0059(12)
C31 0.0436(16) 0.0308(16) 0.086(2) 0.0091(15) 0.0368(17) 0.0030(12)
C32 0.0551(19) 0.045(2) 0.086(3) -0.0166(18) 0.0410(19) -0.0015(15)
C33 0.084(2) 0.069(2) 0.078(2) -0.002(2) 0.059(2) 0.0130(19)
C34 0.064(2) 0.0448(18) 0.071(2) 0.0127(16) 0.0453(18) 0.0113(15)
C35 0.0437(16) 0.0420(17) 0.0573(19) -0.0046(14) 0.0150(15) -0.0117(13)
C36 0.0271(12) 0.0358(15) 0.0451(16) -0.0155(12) 0.0130(12) -0.0085(11)
C37 0.0376(14) 0.0362(15) 0.0629(19) -0.0113(14) 0.0280(14) -0.0032(12)
C38 0.0553(19) 0.062(2) 0.057(2) -0.0064(16) 0.0287(17) -0.0131(16)
C39 0.067(2) 0.144(4) 0.053(2) -0.026(2) 0.040(2) -0.035(3)
C40 0.046(2) 0.159(4) 0.070(3) -0.052(3) 0.038(2) -0.013(2)
C41 0.0325(15) 0.075(2) 0.065(2) -0.0312(19) 0.0154(16) 0.0042(15)
N1 0.0212(9) 0.0264(11) 0.0405(11) 0.0010(9) 0.0187(9) -0.0007(7)
N2 0.0210(9) 0.0289(11) 0.0343(11) 0.0038(9) 0.0162(8) 0.0007(8)
Fe1 0.02515(16) 0.02687(17) 0.0449(2) -0.00036(18) 0.01605(15) -0.00078(15)

loop_
_atom_type_symbol
_atom_type_description
_atom_type_scat_dispersion_real
_atom_type_scat_dispersion_imag
_atom_type_scat_source
C C 0.0033 0.0016 'International Tables Vol C Tables 4.2.6.8 and 6.1.1.4'
H H 0.0000 0.0000 'International Tables Vol C Tables 4.2.6.8 and 6.1.1.4'
N N 0.0061 0.0033 'International Tables Vol C Tables 4.2.6.8 and 6.1.1.4'
Fe Fe 0.3463 0.8444 'International Tables Vol C Tables 4.2.6.8 and 6.1.1.4'

loop_
_geom_angle_atom_site_label_1
_geom_angle_atom_site_label_2
_geom_angle_atom_site_label_3
_geom_angle
N1 C1 N2 102.99(19)
N1 C1 Fe1 127.99(15)
N2 C1 Fe1 128.98(15)
C3 C2 N1 106.5(2)
C3 C2 H2 126.8
N1 C2 H2 126.8
C2 C3 N2 106.9(2)
C2 C3 H3 126.5
N2 C3 H3 126.5
C5 C4 C9 123.9(2)
C5 C4 N1 118.9(2)
C9 C4 N1 117.2(2)
C6 C5 C4 116.8(2)
C6 C5 C10 120.2(2)
C4 C5 C10 123.1(2)
C7 C6 C5 121.0(3)
C7 C6 H6 119.5
C5 C6 H6 119.5
C8 C7 C6 120.6(2)
C8 C7 H7 119.7
C6 C7 H7 119.7
C7 C8 C9 121.3(2)
C7 C8 H8 119.4
C9 C8 H8 119.4
C8 C9 C4 116.4(2)
C8 C9 C13 120.0(2)
C4 C9 C13 123.7(2)
C11 C10 C5 111.5(2)
C11 C10 C12 110.3(3)
C5 C10 C12 112.0(2)
C11 C10 H10 107.6
C5 C10 H10 107.6
C12 C10 H10 107.6
C10 C11 H11A 109.5
C10 C11 H11B 109.5
H11A C11 H11B 109.5
C10 C11 H11C 109.5
H11A C11 H11C 109.5
H11B C11 H11C 109.5
C10 C12 H12A 109.5
C10 C12 H12B 109.5
H12A C12 H12B 109.5
C10 C12 H12C 109.5
H12A C12 H12C 109.5
H12B C12 H12C 109.5
C9 C13 C15 112.1(2)
C9 C13 C14 110.5(2)
C15 C13 C14 110.4(2)
C9 C13 H13 107.9
C15 C13 H13 107.9
C14 C13 H13 107.9
C13 C14 H14A 109.5
C13 C14 H14B 109.5
H14A C14 H14B 109.5
C13 C14 H14C 109.5
H14A C14 H14C 109.5
H14B C14 H14C 109.5
C13 C15 H15A 109.5
C13 C15 H15B 109.5
H15A C15 H15B 109.5
C13 C15 H15C 109.5
H15A C15 H15C 109.5
H15B C15 H15C 109.5
C21 C16 C17 124.1(2)
C21 C16 N2 118.3(2)
C17 C16 N2 117.4(2)
C18 C17 C16 116.5(2)
C18 C17 C22 120.5(2)
C16 C17 C22 123.1(2)
C19 C18 C17 121.0(3)
C19 C18 H18 119.5
C17 C18 H18 119.5
C20 C19 C18 120.8(2)
C20 C19 H19 119.6
C18 C19 H19 119.6
C19 C20 C21 121.1(2)
C19 C20 H20 119.4
C21 C20 H20 119.4
C16 C21 C20 116.4(2)
C16 C21 C25 123.1(2)
C20 C21 C25 120.4(2)
C24 C22 C23 110.8(3)
C24 C22 C17 110.9(2)
C23 C22 C17 112.7(2)
C24 C22 H22 107.4
C23 C22 H22 107.4
C17 C22 H22 107.4
C22 C23 H23A 109.5
C22 C23 H23B 109.5
H23A C23 H23B 109.5
C22 C23 H23C 109.5
H23A C23 H23C 109.5
H23B C23 H23C 109.5
C22 C24 H24A 109.5
C22 C24 H24B 109.5
H24A C24 H24B 109.5
C22 C24 H24C 109.5
H24A C24 H24C 109.5
H24B C24 H24C 109.5
C26 C25 C21 112.0(2)
C26 C25 C27 107.3(3)
C21 C25 C27 111.5(3)
C26 C25 H25 108.6
C21 C25 H25 108.6
C27 C25 H25 108.6
C25 C26 H26A 109.5
C25 C26 H26B 109.5
H26A C26 H26B 109.5
C25 C26 H26C 109.5
H26A C26 H26C 109.5
H26B C26 H26C 109.5
C25 C27 H27A 109.5
C25 C27 H27B 109.5
H27A C27 H27B 109.5
C25 C27 H27C 109.5
H27A C27 H27C 109.5
H27B C27 H27C 109.5
C29 C28 Fe1 114.06(17)
C29 C28 H28A 108.7
Fe1 C28 H28A 108.7
C29 C28 H28B 108.7
Fe1 C28 H28B 108.7
H28A C28 H28B 107.6
C34 C29 C30 115.4(3)
C34 C29 C28 121.1(3)
C30 C29 C28 123.4(3)
C29 C30 C31 121.3(3)
C29 C30 H30 119.3
C31 C30 H30 119.3
C32 C31 C30 121.1(3)
C32 C31 H31 119.5
C30 C31 H31 119.5
C31 C32 C33 119.2(3)
C31 C32 H32 120.4
C33 C32 H32 120.4
C32 C33 C34 120.0(3)
C32 C33 H33 120.0
C34 C33 H33 120.0
C33 C34 C29 123.0(3)
C33 C34 H34 118.5
C29 C34 H34 118.5
C36 C35 Fe1 109.99(19)
C36 C35 H35A 109.7
Fe1 C35 H35A 109.7
C36 C35 H35B 109.7
Fe1 C35 H35B 109.7
H35A C35 H35B 108.2
C37 C36 C41 116.2(3)
C37 C36 C35 121.7(3)
C41 C36 C35 122.1(3)
C38 C37 C36 122.0(3)
C38 C37 H37 119.0
C36 C37 H37 119.0
C39 C38 C37 120.7(3)
C39 C38 H38 119.7
C37 C38 H38 119.7
C38 C39 C40 118.8(4)
C38 C39 H39 120.6
C40 C39 H39 120.6
C39 C40 C41 120.7(3)
C39 C40 H40 119.6
C41 C40 H40 119.6
C40 C41 C36 121.6(3)
C40 C41 H41 119.2
C36 C41 H41 119.2
C1 N1 C2 111.91(18)
C1 N1 C4 124.22(18)
C2 N1 C4 123.66(18)
C1 N2 C3 111.67(18)
C1 N2 C16 125.89(18)
C3 N2 C16 122.43(18)
C35 Fe1 C28 116.67(12)
C35 Fe1 C1 123.09(10)
C28 Fe1 C1 119.88(9)

loop_
_geom_bond_atom_site_label_1
_geom_bond_atom_site_label_2
_geom_bond_distance
C1 N1 1.359(3)
C1 N2 1.363(3)
C1 Fe1 2.122(2)
C2 C3 1.337(3)
C2 N1 1.380(3)
C2 H2 0.9500
C3 N2 1.376(3)
C3 H3 0.9500
C4 C5 1.394(3)
C4 C9 1.398(3)
C4 N1 1.453(3)
C5 C6 1.392(3)
C5 C10 1.520(3)
C6 C7 1.381(4)
C6 H6 0.9500
C7 C8 1.373(4)
C7 H7 0.9500
C8 C9 1.398(3)
C8 H8 0.9500
C9 C13 1.511(4)
C10 C11 1.514(4)
C10 C12 1.523(4)
C10 H10 1.0000
C11 H11A 0.9800
C11 H11B 0.9800
C11 H11C 0.9800
C12 H12A 0.9800
C12 H12B 0.9800
C12 H12C 0.9800
C13 C15 1.521(4)
C13 C14 1.532(4)
C13 H13 1.0000
C14 H14A 0.9800
C14 H14B 0.9800
C14 H14C 0.9800
C15 H15A 0.9800
C15 H15B 0.9800
C15 H15C 0.9800
C16 C21 1.393(3)
C16 C17 1.396(3)
C16 N2 1.455(3)
C17 C18 1.392(3)
C17 C22 1.520(3)
C18 C19 1.377(4)
C18 H18 0.9500
C19 C20 1.374(4)
C19 H19 0.9500
C20 C21 1.394(3)
C20 H20 0.9500
C21 C25 1.517(4)
C22 C24 1.505(4)
C22 C23 1.508(4)
C22 H22 1.0000
C23 H23A 0.9800
C23 H23B 0.9800
C23 H23C 0.9800
C24 H24A 0.9800
C24 H24B 0.9800
C24 H24C 0.9800
C25 C26 1.493(4)
C25 C27 1.517(5)
C25 H25 1.0000
C26 H26A 0.9800
C26 H26B 0.9800
C26 H26C 0.9800
C27 H27A 0.9800
C27 H27B 0.9800
C27 H27C 0.9800
C28 C29 1.475(4)
C28 Fe1 2.065(2)
C28 H28A 0.9900
C28 H28B 0.9900
C29 C34 1.392(4)
C29 C30 1.394(4)
C30 C31 1.397(4)
C30 H30 0.9500
C31 C32 1.354(5)
C31 H31 0.9500
C32 C33 1.370(5)
C32 H32 0.9500
C33 C34 1.377(4)
C33 H33 0.9500
C34 H34 0.9500
C35 C36 1.474(4)
C35 Fe1 2.063(3)
C35 H35A 0.9900
C35 H35B 0.9900
C36 C37 1.390(4)
C36 C41 1.391(4)
C37 C38 1.375(4)
C37 H37 0.9500
C38 C39 1.367(5)
C38 H38 0.9500
C39 C40 1.370(6)
C39 H39 0.9500
C40 C41 1.380(5)
C40 H40 0.9500
C41 H41 0.9500

loop_
_geom_torsion_atom_site_label_1
_geom_torsion_atom_site_label_2
_geom_torsion_atom_site_label_3
_geom_torsion_atom_site_label_4
_geom_torsion
N1 C2 C3 N2 0.0(3)
C9 C4 C5 C6 2.4(4)
N1 C4 C5 C6 -178.6(2)
C9 C4 C5 C10 -176.9(2)
N1 C4 C5 C10 2.1(3)
C4 C5 C6 C7 -0.6(4)
C10 C5 C6 C7 178.7(2)
C5 C6 C7 C8 -0.9(4)
C6 C7 C8 C9 0.7(4)
C7 C8 C9 C4 0.9(4)
C7 C8 C9 C13 -178.2(2)
C5 C4 C9 C8 -2.6(4)
N1 C4 C9 C8 178.4(2)
C5 C4 C9 C13 176.6(2)
N1 C4 C9 C13 -2.4(3)
C6 C5 C10 C11 80.5(3)
C4 C5 C10 C11 -100.3(3)
C6 C5 C10 C12 -43.6(3)
C4 C5 C10 C12 135.6(3)
C8 C9 C13 C15 -62.4(3)
C4 C9 C13 C15 118.4(3)
C8 C9 C13 C14 61.2(3)
C4 C9 C13 C14 -117.9(3)
C21 C16 C17 C18 0.1(4)
N2 C16 C17 C18 175.6(2)
C21 C16 C17 C22 179.3(2)
N2 C16 C17 C22 -5.2(3)
C16 C17 C18 C19 -1.1(4)
C22 C17 C18 C19 179.6(2)
C17 C18 C19 C20 1.7(4)
C18 C19 C20 C21 -1.3(4)
C17 C16 C21 C20 0.3(4)
N2 C16 C21 C20 -175.1(2)
C17 C16 C21 C25 179.0(2)
N2 C16 C21 C25 3.6(3)
C19 C20 C21 C16 0.3(4)
C19 C20 C21 C25 -178.5(2)
C18 C17 C22 C24 72.6(3)
C16 C17 C22 C24 -106.7(3)
C18 C17 C22 C23 -52.3(4)
C16 C17 C22 C23 128.5(3)
C16 C21 C25 C26 -107.9(3)
C20 C21 C25 C26 70.8(4)
C16 C21 C25 C27 131.8(3)
C20 C21 C25 C27 -49.6(4)
Fe1 C28 C29 C34 67.0(3)
Fe1 C28 C29 C30 -110.8(2)
C34 C29 C30 C31 0.2(4)
C28 C29 C30 C31 178.1(2)
C29 C30 C31 C32 -0.8(4)
C30 C31 C32 C33 0.7(5)
C31 C32 C33 C34 0.1(5)
C32 C33 C34 C29 -0.8(5)
C30 C29 C34 C33 0.6(4)
C28 C29 C34 C33 -177.4(3)
Fe1 C35 C36 C37 -75.0(3)
Fe1 C35 C36 C41 103.4(3)
C41 C36 C37 C38 1.4(4)
C35 C36 C37 C38 179.9(3)
C36 C37 C38 C39 -1.3(5)
C37 C38 C39 C40 1.1(5)
C38 C39 C40 C41 -1.1(6)
C39 C40 C41 C36 1.2(5)
C37 C36 C41 C40 -1.3(4)
C35 C36 C41 C40 -179.9(3)
N2 C1 N1 C2 0.8(3)
Fe1 C1 N1 C2 178.56(17)
N2 C1 N1 C4 175.7(2)
Fe1 C1 N1 C4 -6.5(3)
C3 C2 N1 C1 -0.5(3)
C3 C2 N1 C4 -175.5(2)
C5 C4 N1 C1 93.8(3)
C9 C4 N1 C1 -87.2(3)
C5 C4 N1 C2 -91.9(3)
C9 C4 N1 C2 87.2(3)
N1 C1 N2 C3 -0.7(3)
Fe1 C1 N2 C3 -178.50(17)
N1 C1 N2 C16 -179.1(2)
Fe1 C1 N2 C16 3.1(3)
C2 C3 N2 C1 0.4(3)
C2 C3 N2 C16 178.9(2)
C21 C16 N2 C1 -92.7(3)
C17 C16 N2 C1 91.5(3)
C21 C16 N2 C3 89.0(3)
C17 C16 N2 C3 -86.7(3)
C36 C35 Fe1 C28 80.1(2)
C36 C35 Fe1 C1 -106.7(2)
C29 C28 Fe1 C35 19.6(3)
C29 C28 Fe1 C1 -153.82(19)
N1 C1 Fe1 C35 -152.6(2)
N2 C1 Fe1 C35 24.6(3)
N1 C1 Fe1 C28 20.3(3)
N2 C1 Fe1 C28 -162.5(2)
